data_4330181
loop_
_publ_author_name
'L. Miersch'
'T. R\"uffer'
'M. Schlesinger'
'H. Lang'
'M. Mehring'

_publ_section_title
;
 Hydrolysis Studies on Bismuth Nitrate: Synthesis and Crystallization of
 Four Novel Polynuclear Basic Bismuth Nitrates
;
_journal_name_full 'Inorganic Chemistry'
_journal_page_first 9376
_journal_page_last 9384
_journal_paper_doi 10.1021/ic301148p
_journal_volume 51
_journal_year 2012
_chemical_formula_sum 'Bi6 H0 N6 O27'
_chemical_formula_weight 1769.94
_chemical_name_systematic
;
 ?
;
_space_group_IT_number 14
_symmetry_cell_setting monoclinic
_symmetry_space_group_name_Hall '-P 2yn'
_symmetry_space_group_name_H-M 'P 1 21/n 1'
_atom_sites_solution_hydrogens geom
_atom_sites_solution_primary direct
_atom_sites_solution_secondary difmap
_audit_creation_method SHELXL-97
_cell_angle_alpha 90.00
_cell_angle_beta 94.531(6)
_cell_angle_gamma 90.00
_cell_formula_units_Z 4
_cell_length_a 9.2516(6)
_cell_length_b 13.4298(9)
_cell_length_c 17.8471(14)
_cell_measurement_reflns_used 6180
_cell_measurement_temperature 110
_cell_measurement_theta_max 25.9955
_cell_measurement_theta_min 2.9755
_cell_volume 2210.5(3)
_computing_cell_refinement
;
CrysAlisPro, Oxford Diffraction Ltd.,
Version 1.171.33.64 (release 22-03-2010 CrysAlis171 .NET)
(compiled Mar 22 2010,13:57:49)
;
_computing_data_collection
;
CrysAlisPro, Oxford Diffraction Ltd.,
Version 1.171.33.64 (release 22-03-2010 CrysAlis171 .NET)
(compiled Mar 22 2010,13:57:49)
;
_computing_data_reduction
;
CrysAlisPro, Oxford Diffraction Ltd.,
Version 1.171.33.64 (release 22-03-2010 CrysAlis171 .NET)
(compiled Mar 22 2010,13:57:49)
;
_computing_structure_refinement 'SHELXL-97 (Sheldrick, 1997)'
_computing_structure_solution 'SHELXS-97 (Sheldrick, 1997)'
_diffrn_ambient_temperature 110
_diffrn_measured_fraction_theta_full 0.994
_diffrn_measured_fraction_theta_max 0.994
_diffrn_measurement_device_type 'oxford gemini s'
_diffrn_measurement_method 'w\ scans'
_diffrn_radiation_monochromator graphite
_diffrn_radiation_source 'fine-focus sealed tube'
_diffrn_radiation_type MoK\a
_diffrn_radiation_wavelength 0.71073
_diffrn_reflns_av_R_equivalents 0.0435
_diffrn_reflns_av_sigmaI/netI 0.0474
_diffrn_reflns_limit_h_max 11
_diffrn_reflns_limit_h_min -11
_diffrn_reflns_limit_k_max 16
_diffrn_reflns_limit_k_min -16
_diffrn_reflns_limit_l_max 21
_diffrn_reflns_limit_l_min -20
_diffrn_reflns_number 10583
_diffrn_reflns_theta_full 26.00
_diffrn_reflns_theta_max 26.00
_diffrn_reflns_theta_min 2.98
_diffrn_standards_decay_% 0
_diffrn_standards_interval_count 50
_diffrn_standards_interval_time 5
_diffrn_standards_number 2
_exptl_absorpt_coefficient_mu 47.734
_exptl_absorpt_correction_T_max 1.00000
_exptl_absorpt_correction_T_min 0.19245
_exptl_absorpt_correction_type multi-scan
_exptl_absorpt_process_details
;
CrysAlisPro, Oxford Diffraction Ltd.,
Version 1.171.33.64 (release 22-03-2010 CrysAlis171 .NET)
(compiled Mar 22 2010,13:57:49)
empirical absorption correction using spherical harmonics,
 implemented in SCALE3 ABSPACK scaling algorithm.
;
_exptl_crystal_colour colorless
_exptl_crystal_density_diffrn 5.318
_exptl_crystal_description block
_exptl_crystal_F_000 3024
_exptl_crystal_size_max 0.24
_exptl_crystal_size_mid 0.1
_exptl_crystal_size_min 0.06
_refine_diff_density_max 4.253
_refine_diff_density_min -3.526
_refine_diff_density_rms 0.533
_refine_ls_extinction_coef 0.000032(16)
_refine_ls_extinction_expression Fc^*^=kFc[1+0.001xFc^2^\l^3^/sin(2\q)]^-1/4^
_refine_ls_extinction_method SHELXL
_refine_ls_goodness_of_fit_ref 1.010
_refine_ls_hydrogen_treatment constr
_refine_ls_matrix_type full
_refine_ls_number_parameters 318
_refine_ls_number_reflns 4304
_refine_ls_number_restraints 197
_refine_ls_restrained_S_all 0.987
_refine_ls_R_factor_all 0.0468
_refine_ls_R_factor_gt 0.0365
_refine_ls_shift/su_max 0.002
_refine_ls_shift/su_mean 0.000
_refine_ls_structure_factor_coef Fsqd
_refine_ls_weighting_details 'calc w=1/[\s^2^(Fo^2^)+(0.0530P)^2^+0.0000P] where P=(Fo^2^+2Fc^2^)/3'
_refine_ls_weighting_scheme calc
_refine_ls_wR_factor_gt 0.0880
_refine_ls_wR_factor_ref 0.0899
_reflns_number_gt 3415
_reflns_number_total 4304
_reflns_threshold_expression >2sigma(I)
_cod_data_source_file ic301148p_si_001_1.cif
_cod_data_source_block compound1
_cod_original_formula_sum 'H0 Bi6 N6 O27'
_cod_database_code 4330181

loop_
_symmetry_equiv_pos_as_xyz
'x, y, z'
'-x+1/2, y+1/2, -z+1/2'
'-x, -y, -z'
'x-1/2, -y-1/2, z-1/2'

loop_
_atom_site_label
_atom_site_type_symbol
_atom_site_fract_x
_atom_site_fract_y
_atom_site_fract_z
_atom_site_U_iso_or_equiv
_atom_site_adp_type
_atom_site_occupancy
_atom_site_symmetry_multiplicity
_atom_site_calc_flag
_atom_site_refinement_flags
Bi1 Bi 0.02622(5) 0.60219(3) 0.15026(3) 0.00730(13) Uani 1 1 d U
Bi2 Bi 0.01887(5) 0.88110(3) 0.14112(3) 0.00682(13) Uani 1 1 d U
Bi3 Bi -0.37419(5) 0.60791(3) 0.13317(3) 0.00852(13) Uani 1 1 d U
Bi4 Bi -0.16641(5) 0.72845(3) -0.00906(3) 0.00729(13) Uani 1 1 d U
Bi5 Bi -0.37897(5) 0.87640(3) 0.11978(3) 0.00720(13) Uani 1 1 d .
Bi6 Bi -0.17254(5) 0.74995(3) 0.28344(3) 0.00743(13) Uani 1 1 d U
O3 O -0.0075(9) 0.7391(5) 0.0866(5) 0.0080(11) Uani 1 1 d U
O6 O -0.4145(9) 0.7444(6) 0.2046(5) 0.0105(19) Uani 1 1 d .
O7 O -0.1672(9) 0.9032(6) 0.0537(5) 0.0119(14) Uani 1 1 d .
O2 O -0.1780(9) 0.6293(7) 0.2012(5) 0.0143(14) Uani 1 1 d .
O4 O 0.0561(9) 0.7384(6) 0.2353(5) 0.0088(16) Uani 1 1 d U
O8 O -0.1824(8) 0.8576(6) 0.1951(5) 0.0070(18) Uani 1 1 d .
O1 O -0.1612(9) 0.5795(6) 0.0549(5) 0.0079(15) Uani 1 1 d U
O5 O -0.3345(9) 0.7356(6) 0.0665(5) 0.0115(19) Uani 1 1 d .
O19 O 0.3297(9) 0.6490(6) 0.1138(5) 0.016(2) Uani 1 1 d U
O12 O -0.3322(9) 0.5887(6) -0.0805(5) 0.014(2) Uani 1 1 d .
O9 O -0.6037(9) 0.8410(6) 0.0084(5) 0.014(2) Uani 1 1 d .
O1W O 0.1256(9) 0.9138(6) 0.0086(5) 0.0119(19) Uani 1 1 d .
O13 O -0.4256(9) 0.7323(6) -0.1084(5) 0.0119(14) Uani 1 1 d .
O18 O 0.1787(9) 0.5854(6) 0.0281(5) 0.0080(11) Uani 1 1 d U
O25 O 0.3289(9) 0.8715(6) 0.1684(5) 0.014(2) Uani 1 1 d .
N2 N -0.4243(11) 0.6386(8) -0.1171(6) 0.013(2) Uani 1 1 d .
O11 O -0.4281(9) 0.9215(6) -0.0359(5) 0.014(2) Uani 1 1 d .
O16 O 0.1044(9) 0.7334(6) -0.0989(5) 0.013(2) Uani 1 1 d U
O15 O -0.0293(9) 0.5980(6) -0.0979(5) 0.0106(18) Uani 1 1 d U
O17 O 0.1676(10) 0.5994(7) -0.1576(6) 0.020(2) Uani 1 1 d U
O10 O -0.6359(10) 0.9114(6) -0.1023(5) 0.018(2) Uani 1 1 d .
N3 N 0.0809(11) 0.6438(8) -0.1183(6) 0.0109(16) Uani 1 1 d .
N6 N 0.3452(11) 0.9414(7) 0.2146(6) 0.0109(16) Uani 1 1 d .
O26 O 0.2448(9) 0.9707(7) 0.2521(6) 0.019(2) Uani 1 1 d .
N1 N -0.5546(11) 0.8905(7) -0.0430(7) 0.0108(16) Uani 1 1 d .
O23 O 0.4010(10) 0.5936(7) 0.3888(5) 0.017(2) Uani 1 1 d .
O22 O 0.5315(9) 0.5751(6) 0.2941(5) 0.0112(19) Uani 1 1 d .
O20 O 0.4048(10) 0.5966(6) 0.0082(5) 0.016(2) Uani 1 1 d U
O21 O 0.3686(9) 0.6928(6) 0.2932(5) 0.017(2) Uani 1 1 d .
N5 N 0.4339(11) 0.6214(7) 0.3249(6) 0.007(2) Uani 1 1 d .
N4 N 0.3071(11) 0.6094(7) 0.0476(7) 0.0108(16) Uani 1 1 d U
O24 O 0.4696(9) 0.9806(6) 0.2239(5) 0.0143(14) Uani 1 1 d .
O14 O -0.5190(9) 0.6000(6) -0.1643(5) 0.014(2) Uiso 1 1 d .

loop_
_atom_site_aniso_label
_atom_site_aniso_U_11
_atom_site_aniso_U_22
_atom_site_aniso_U_33
_atom_site_aniso_U_23
_atom_site_aniso_U_13
_atom_site_aniso_U_12
Bi1 0.0117(2) 0.0058(2) 0.0045(3) 0.00021(18) 0.00113(18) 0.00141(17)
Bi2 0.0102(2) 0.0056(2) 0.0047(2) -0.00060(18) 0.00080(17) -0.00078(17)
Bi3 0.0120(2) 0.0060(2) 0.0073(3) 0.00114(18) -0.00080(18) -0.00201(17)
Bi4 0.0117(2) 0.0073(2) 0.0028(2) 0.00008(18) 0.00052(17) 0.00001(17)
Bi5 0.0107(2) 0.0058(2) 0.0050(3) -0.00009(18) 0.00069(18) 0.00083(17)
Bi6 0.0133(2) 0.0065(2) 0.0026(2) 0.00025(18) 0.00164(18) 0.00020(17)
O3 0.013(3) 0.003(3) 0.007(3) 0.002(2) -0.002(2) 0.001(2)
O6 0.021(5) 0.005(4) 0.006(5) 0.003(3) 0.002(4) 0.002(3)
O7 0.019(3) 0.013(3) 0.003(3) -0.001(3) -0.005(3) 0.004(2)
O2 0.011(3) 0.022(4) 0.010(4) -0.007(3) 0.000(3) -0.004(3)
O4 0.007(3) 0.011(4) 0.008(4) -0.001(3) -0.003(3) -0.002(3)
O8 0.011(4) 0.004(4) 0.005(5) 0.003(4) -0.004(3) -0.003(3)
O1 0.014(4) 0.006(3) 0.003(4) 0.000(3) 0.000(3) -0.002(3)
O5 0.013(4) 0.010(5) 0.010(5) 0.004(4) -0.001(4) -0.003(3)
O19 0.025(5) 0.013(5) 0.009(5) -0.005(4) -0.004(4) -0.001(4)
O12 0.012(5) 0.012(5) 0.018(5) 0.007(4) 0.001(4) 0.006(3)
O9 0.023(5) 0.004(4) 0.015(5) 0.003(4) 0.010(4) 0.003(4)
O1W 0.017(5) 0.008(4) 0.011(5) 0.000(4) 0.003(4) -0.003(3)
O13 0.019(3) 0.013(3) 0.003(3) -0.001(3) -0.005(3) 0.004(2)
O18 0.013(3) 0.003(3) 0.007(3) 0.002(2) -0.002(2) 0.001(2)
O25 0.020(5) 0.009(5) 0.012(5) -0.007(4) -0.004(4) -0.001(4)
N2 0.012(6) 0.012(6) 0.015(6) 0.003(5) 0.006(5) -0.004(4)
O11 0.011(5) 0.020(5) 0.012(5) -0.006(4) 0.006(4) 0.000(4)
O16 0.014(4) 0.010(5) 0.016(5) -0.002(4) -0.001(4) -0.003(3)
O15 0.009(4) 0.011(4) 0.012(5) 0.003(4) -0.003(3) -0.007(3)
O17 0.020(5) 0.018(5) 0.024(6) -0.002(4) 0.014(4) 0.002(4)
O10 0.034(6) 0.009(5) 0.009(5) -0.002(4) -0.006(4) -0.001(4)
N3 0.016(4) 0.008(4) 0.008(4) 0.002(3) 0.001(3) 0.005(3)
N6 0.016(4) 0.008(4) 0.008(4) 0.002(3) 0.001(3) 0.005(3)
O26 0.014(5) 0.023(5) 0.021(6) -0.005(4) 0.004(4) 0.004(4)
N1 0.007(3) 0.007(4) 0.018(4) -0.002(3) -0.004(3) 0.005(3)
O23 0.026(5) 0.018(5) 0.008(5) 0.006(4) 0.006(4) -0.004(4)
O22 0.016(5) 0.003(4) 0.015(5) -0.001(4) 0.002(4) 0.000(3)
O20 0.018(5) 0.013(5) 0.018(5) -0.005(4) 0.006(4) 0.002(4)
O21 0.017(5) 0.014(5) 0.020(6) 0.006(4) 0.001(4) -0.001(4)
N5 0.011(5) 0.006(5) 0.006(6) 0.003(4) 0.004(4) 0.001(4)
N4 0.007(3) 0.007(4) 0.018(4) -0.002(3) -0.004(3) 0.005(3)
O24 0.011(3) 0.022(4) 0.010(4) -0.007(3) 0.000(3) -0.004(3)

loop_
_atom_type_symbol
_atom_type_description
_atom_type_scat_dispersion_real
_atom_type_scat_dispersion_imag
_atom_type_scat_source
H H 0.0000 0.0000 'International Tables Vol C Tables 4.2.6.8 and 6.1.1.4'
N N 0.0061 0.0033 'International Tables Vol C Tables 4.2.6.8 and 6.1.1.4'
O O 0.0106 0.0060 'International Tables Vol C Tables 4.2.6.8 and 6.1.1.4'
Bi Bi -4.1077 10.2566 'International Tables Vol C Tables 4.2.6.8 and 6.1.1.4'

loop_
_geom_angle_atom_site_label_1
_geom_angle_atom_site_label_2
_geom_angle_atom_site_label_3
_geom_angle
_geom_angle_site_symmetry_1
_geom_angle_site_symmetry_3
O3 Bi1 O2 89.1(3) . .
O3 Bi1 O1 70.3(3) . .
O2 Bi1 O1 73.2(3) . .
O3 Bi1 O4 71.8(3) . .
O2 Bi1 O4 70.6(3) . .
O1 Bi1 O4 127.1(3) . .
O3 Bi1 O18 73.2(3) . .
O2 Bi1 O18 150.7(3) . .
O1 Bi1 O18 78.9(3) . .
O4 Bi1 O18 122.6(3) . .
O3 Bi1 Bi4 32.7(2) . .
O2 Bi1 Bi4 82.1(2) . .
O1 Bi1 Bi4 37.81(19) . .
O4 Bi1 Bi4 99.5(2) . .
O18 Bi1 Bi4 70.35(16) . .
O3 Bi1 Bi3 80.6(2) . .
O2 Bi1 Bi3 30.5(2) . .
O1 Bi1 Bi3 42.7(2) . .
O4 Bi1 Bi3 95.9(2) . .
O18 Bi1 Bi3 121.33(17) . .
Bi4 Bi1 Bi3 60.097(13) . .
O3 Bi1 Bi6 79.8(2) . .
O2 Bi1 Bi6 32.3(2) . .
O1 Bi1 Bi6 99.2(2) . .
O4 Bi1 Bi6 38.3(2) . .
O18 Bi1 Bi6 152.00(16) . .
Bi4 Bi1 Bi6 90.828(15) . .
Bi3 Bi1 Bi6 59.685(13) . .
O3 Bi2 O8 90.1(3) . .
O3 Bi2 O7 75.5(3) . .
O8 Bi2 O7 72.1(3) . .
O3 Bi2 O4 68.7(3) . .
O8 Bi2 O4 71.2(3) . .
O7 Bi2 O4 127.7(3) . .
O3 Bi2 O1W 77.4(3) . .
O8 Bi2 O1W 143.3(3) . .
O7 Bi2 O1W 71.3(3) . .
O4 Bi2 O1W 131.8(3) . .
O3 Bi2 Bi6 81.0(2) . .
O8 Bi2 Bi6 31.7(2) . .
O7 Bi2 Bi6 99.2(2) . .
O4 Bi2 Bi6 39.64(19) . .
O1W Bi2 Bi6 157.93(17) . .
O3 Bi2 Bi5 82.0(2) . .
O8 Bi2 Bi5 33.0(2) . .
O7 Bi2 Bi5 39.1(2) . .
O4 Bi2 Bi5 97.89(18) . .
O1W Bi2 Bi5 110.43(18) . .
Bi6 Bi2 Bi5 61.815(13) . .
O3 Bi2 Bi4 31.4(2) . .
O8 Bi2 Bi4 82.9(2) . .
O7 Bi2 Bi4 44.2(2) . .
O4 Bi2 Bi4 95.27(18) . .
O1W Bi2 Bi4 68.35(17) . .
Bi6 Bi2 Bi4 90.817(15) . .
Bi5 Bi2 Bi4 60.681(13) . .
O2 Bi3 O5 91.9(3) . .
O2 Bi3 O6 75.0(3) . .
O5 Bi3 O6 73.1(3) . .
O2 Bi3 O1 70.6(3) . .
O5 Bi3 O1 68.8(3) . .
O6 Bi3 O1 126.7(3) . .
O2 Bi3 Bi5 84.7(2) . .
O5 Bi3 Bi5 33.3(2) . .
O6 Bi3 Bi5 39.9(2) . .
O1 Bi3 Bi5 96.88(18) . .
O2 Bi3 Bi6 31.9(2) . .
O5 Bi3 Bi6 83.7(2) . .
O6 Bi3 Bi6 43.2(2) . .
O1 Bi3 Bi6 96.21(18) . .
Bi5 Bi3 Bi6 62.191(12) . .
O2 Bi3 Bi4 82.3(3) . .
O5 Bi3 Bi4 30.7(2) . .
O6 Bi3 Bi4 98.6(2) . .
O1 Bi3 Bi4 38.18(18) . .
Bi5 Bi3 Bi4 61.287(13) . .
Bi6 Bi3 Bi4 90.706(15) . .
O2 Bi3 Bi1 31.6(2) . .
O5 Bi3 Bi1 81.2(2) . .
O6 Bi3 Bi1 100.2(2) . .
O1 Bi3 Bi1 39.05(18) . .
Bi5 Bi3 Bi1 91.902(14) . .
Bi6 Bi3 Bi1 60.186(13) . .
Bi4 Bi3 Bi1 59.387(13) . .
O5 Bi4 O3 89.0(3) . .
O5 Bi4 O1 73.4(3) . .
O3 Bi4 O1 71.4(3) . .
O5 Bi4 O7 70.2(3) . .
O3 Bi4 O7 68.0(3) . .
O1 Bi4 O7 124.9(3) . .
O5 Bi4 O12 85.1(3) . .
O3 Bi4 O12 138.4(3) . .
O1 Bi4 O12 67.5(3) . .
O7 Bi4 O12 144.6(3) . .
O5 Bi4 O15 141.8(3) . .
O3 Bi4 O15 100.5(3) . .
O1 Bi4 O15 74.9(3) . .
O7 Bi4 O15 147.5(3) . .
O12 Bi4 O15 63.3(2) . .
O5 Bi4 Bi1 82.2(2) . .
O3 Bi4 Bi1 32.7(2) . .
O1 Bi4 Bi1 38.78(19) . .
O7 Bi4 Bi1 95.83(18) . .
O12 Bi4 Bi1 105.72(18) . .
O15 Bi4 Bi1 86.21(17) . .
O5 Bi4 Bi3 30.6(2) . .
O3 Bi4 Bi3 81.1(2) . .
O1 Bi4 Bi3 42.9(2) . .
O7 Bi4 Bi3 94.6(2) . .
O12 Bi4 Bi3 73.1(2) . .
O15 Bi4 Bi3 114.14(18) . .
Bi1 Bi4 Bi3 60.516(13) . .
O5 Bi4 Bi2 80.6(2) . .
O3 Bi4 Bi2 31.1(2) . .
O1 Bi4 Bi2 97.6(2) . .
O7 Bi4 Bi2 37.09(18) . .
O12 Bi4 Bi2 161.8(2) . .
O15 Bi4 Bi2 124.47(16) . .
Bi1 Bi4 Bi2 61.444(13) . .
Bi3 Bi4 Bi2 88.932(15) . .
O5 Bi5 O8 89.5(3) . .
O5 Bi5 O6 70.7(3) . .
O8 Bi5 O6 70.9(3) . .
O5 Bi5 O7 74.0(3) . .
O8 Bi5 O7 69.4(3) . .
O6 Bi5 O7 126.0(3) . .
O5 Bi5 Bi3 32.6(2) . .
O8 Bi5 Bi3 80.8(2) . .
O6 Bi5 Bi3 38.1(2) . .
O7 Bi5 Bi3 100.2(2) . .
O5 Bi5 Bi2 80.6(2) . .
O8 Bi5 Bi2 32.9(2) . .
O6 Bi5 Bi2 97.8(2) . .
O7 Bi5 Bi2 36.4(2) . .
Bi3 Bi5 Bi2 90.191(14) . .
O8 Bi6 O2 90.5(3) . .
O8 Bi6 O4 76.3(3) . .
O2 Bi6 O4 71.3(3) . .
O8 Bi6 O6 68.2(3) . .
O2 Bi6 O6 68.6(3) . .
O4 Bi6 O6 124.9(3) . .
O8 Bi6 O14 74.3(3) . 4_676
O2 Bi6 O14 143.2(3) . 4_676
O4 Bi6 O14 72.5(3) . 4_676
O6 Bi6 O14 130.8(2) . 4_676
O8 Bi6 Bi2 32.5(2) . .
O2 Bi6 Bi2 83.0(2) . .
O4 Bi6 Bi2 43.9(2) . .
O6 Bi6 Bi2 94.8(2) . .
O14 Bi6 Bi2 66.1(2) 4_676 .
O8 Bi6 Bi3 79.8(2) . .
O2 Bi6 Bi3 30.9(2) . .
O4 Bi6 Bi3 96.8(2) . .
O6 Bi6 Bi3 37.76(18) . .
O14 Bi6 Bi3 153.7(2) 4_676 .
Bi2 Bi6 Bi3 89.364(16) . .
O8 Bi6 Bi1 83.3(2) . .
O2 Bi6 Bi1 32.4(2) . .
O4 Bi6 Bi1 38.88(19) . .
O6 Bi6 Bi1 95.1(2) . .
O14 Bi6 Bi1 111.2(2) 4_676 .
Bi2 Bi6 Bi1 61.286(13) . .
Bi3 Bi6 Bi1 60.129(13) . .
Bi2 O3 Bi4 117.5(3) . .
Bi2 O3 Bi1 120.6(4) . .
Bi4 O3 Bi1 114.6(3) . .
Bi3 O6 Bi5 101.9(4) . .
Bi3 O6 Bi6 99.0(3) . .
Bi5 O6 Bi6 99.8(3) . .
Bi2 O7 Bi5 104.4(4) . .
Bi2 O7 Bi4 98.7(3) . .
Bi5 O7 Bi4 96.1(3) . .
Bi3 O2 Bi6 117.3(4) . .
Bi3 O2 Bi1 117.8(4) . .
Bi6 O2 Bi1 115.3(4) . .
Bi6 O4 Bi1 102.8(3) . .
Bi6 O4 Bi2 96.5(3) . .
Bi1 O4 Bi2 98.9(3) . .
Bi6 O8 Bi2 115.7(3) . .
Bi6 O8 Bi5 121.1(4) . .
Bi2 O8 Bi5 114.1(4) . .
Bi4 O1 Bi1 103.4(3) . .
Bi4 O1 Bi3 99.0(3) . .
Bi1 O1 Bi3 98.2(3) . .
Bi3 O5 Bi4 118.7(4) . .
Bi3 O5 Bi5 114.1(4) . .
Bi4 O5 Bi5 119.2(4) . .
N2 O12 Bi4 102.6(7) . .
N4 O18 Bi1 107.4(7) . .
O12 N2 O13 119.2(10) . .
O12 N2 O14 122.7(10) . .
O13 N2 O14 118.1(10) . .
N3 O15 Bi4 106.0(7) . .
O17 N3 O16 120.0(10) . .
O17 N3 O15 119.5(10) . .
O16 N3 O15 120.5(10) . .
O26 N6 O25 122.2(10) . .
O26 N6 O24 120.4(10) . .
O25 N6 O24 117.3(10) . .
O11 N1 O9 120.0(10) . .
O11 N1 O10 120.0(11) . .
O9 N1 O10 120.0(10) . .
O21 N5 O22 121.4(10) . .
O21 N5 O23 119.7(11) . .
O22 N5 O23 118.8(10) . .
O20 N4 O18 122.7(11) . .
O20 N4 O19 121.2(10) . .
O18 N4 O19 116.0(11) . .
N2 O14 Bi6 104.5(7) . 4_575

loop_
_geom_bond_atom_site_label_1
_geom_bond_atom_site_label_2
_geom_bond_distance
_geom_bond_site_symmetry_2
Bi1 O3 2.171(8) .
Bi1 O2 2.191(9) .
Bi1 O1 2.351(8) .
Bi1 O4 2.379(8) .
Bi1 O18 2.698(9) .
Bi1 Bi4 3.6518(7) .
Bi1 Bi3 3.6936(7) .
Bi1 Bi6 3.6958(7) .
Bi2 O3 2.146(8) .
Bi2 O8 2.186(8) .
Bi2 O7 2.250(8) .
Bi2 O4 2.555(8) .
Bi2 O1W 2.670(9) .
Bi2 Bi6 3.6607(7) .
Bi2 Bi5 3.6709(7) .
Bi2 Bi4 3.6876(7) .
Bi3 O2 2.122(8) .
Bi3 O5 2.136(8) .
Bi3 O6 2.280(8) .
Bi3 O1 2.533(9) .
Bi3 Bi5 3.6137(7) .
Bi3 Bi6 3.6771(7) .
Bi3 Bi4 3.6783(7) .
Bi4 O5 2.139(9) .
Bi4 O3 2.168(8) .
Bi4 O1 2.302(8) .
Bi4 O7 2.600(8) .
Bi4 O12 2.681(9) .
Bi4 O15 2.741(9) .
Bi5 O5 2.171(9) .
Bi5 O8 2.189(7) .
Bi5 O6 2.371(8) .
Bi5 O7 2.393(9) .
Bi6 O8 2.136(8) .
Bi6 O2 2.184(9) .
Bi6 O4 2.350(9) .
Bi6 O6 2.549(9) .
Bi6 O14 2.596(8) 4_676
O19 N4 1.297(14) .
O12 N2 1.230(13) .
O9 N1 1.248(14) .
O13 N2 1.268(13) .
O18 N4 1.254(12) .
O25 N6 1.252(13) .
N2 O14 1.276(13) .
O11 N1 1.239(12) .
O16 N3 1.266(13) .
O15 N3 1.269(13) .
O17 N3 1.257(13) .
O10 N1 1.280(13) .
N6 O26 1.250(14) .
N6 O24 1.264(13) .
O23 N5 1.259(14) .
O22 N5 1.257(13) .
O20 N4 1.200(14) .
O21 N5 1.246(12) .
O14 Bi6 2.596(8) 4_575

loop_
_geom_torsion_atom_site_label_1
_geom_torsion_atom_site_label_2
_geom_torsion_atom_site_label_3
_geom_torsion_atom_site_label_4
_geom_torsion
_geom_torsion_site_symmetry_1
_geom_torsion_site_symmetry_4
O3 Bi1 Bi3 O2 -104.3(5) . .
O1 Bi1 Bi3 O2 -175.4(5) . .
O4 Bi1 Bi3 O2 -33.9(5) . .
O18 Bi1 Bi3 O2 -167.9(5) . .
Bi4 Bi1 Bi3 O2 -131.5(5) . .
Bi6 Bi1 Bi3 O2 -20.6(5) . .
O3 Bi1 Bi3 O5 4.1(3) . .
O2 Bi1 Bi3 O5 108.4(5) . .
O1 Bi1 Bi3 O5 -67.0(4) . .
O4 Bi1 Bi3 O5 74.5(3) . .
O18 Bi1 Bi3 O5 -59.6(3) . .
Bi4 Bi1 Bi3 O5 -23.1(3) . .
Bi6 Bi1 Bi3 O5 87.7(3) . .
O3 Bi1 Bi3 O6 -66.8(3) . .
O2 Bi1 Bi3 O6 37.5(5) . .
O1 Bi1 Bi3 O6 -137.9(4) . .
O4 Bi1 Bi3 O6 3.6(3) . .
O18 Bi1 Bi3 O6 -130.5(3) . .
Bi4 Bi1 Bi3 O6 -94.0(2) . .
Bi6 Bi1 Bi3 O6 16.8(2) . .
O3 Bi1 Bi3 O1 71.1(4) . .
O2 Bi1 Bi3 O1 175.4(5) . .
O4 Bi1 Bi3 O1 141.5(4) . .
O18 Bi1 Bi3 O1 7.4(3) . .
Bi4 Bi1 Bi3 O1 43.9(3) . .
Bi6 Bi1 Bi3 O1 154.7(3) . .
O3 Bi1 Bi3 Bi5 -27.5(2) . .
O2 Bi1 Bi3 Bi5 76.8(5) . .
O1 Bi1 Bi3 Bi5 -98.6(3) . .
O4 Bi1 Bi3 Bi5 42.9(2) . .
O18 Bi1 Bi3 Bi5 -91.15(19) . .
Bi4 Bi1 Bi3 Bi5 -54.677(14) . .
Bi6 Bi1 Bi3 Bi5 56.151(14) . .
O3 Bi1 Bi3 Bi6 -83.6(2) . .
O2 Bi1 Bi3 Bi6 20.6(5) . .
O1 Bi1 Bi3 Bi6 -154.7(3) . .
O4 Bi1 Bi3 Bi6 -13.2(2) . .
O18 Bi1 Bi3 Bi6 -147.30(19) . .
Bi4 Bi1 Bi3 Bi6 -110.828(15) . .
O3 Bi1 Bi3 Bi4 27.2(2) . .
O2 Bi1 Bi3 Bi4 131.5(5) . .
O1 Bi1 Bi3 Bi4 -43.9(3) . .
O4 Bi1 Bi3 Bi4 97.6(2) . .
O18 Bi1 Bi3 Bi4 -36.47(19) . .
Bi6 Bi1 Bi3 Bi4 110.828(15) . .
O3 Bi1 Bi4 O5 -100.4(5) . .
O2 Bi1 Bi4 O5 0.4(3) . .
O1 Bi1 Bi4 O5 73.1(4) . .
O4 Bi1 Bi4 O5 -68.3(3) . .
O18 Bi1 Bi4 O5 170.4(3) . .
Bi3 Bi1 Bi4 O5 23.0(2) . .
Bi6 Bi1 Bi4 O5 -30.8(2) . .
O2 Bi1 Bi4 O3 100.7(5) . .
O1 Bi1 Bi4 O3 173.5(5) . .
O4 Bi1 Bi4 O3 32.0(5) . .
O18 Bi1 Bi4 O3 -89.3(5) . .
Bi3 Bi1 Bi4 O3 123.4(4) . .
Bi6 Bi1 Bi4 O3 69.6(4) . .
O3 Bi1 Bi4 O1 -173.5(5) . .
O2 Bi1 Bi4 O1 -72.8(4) . .
O4 Bi1 Bi4 O1 -141.5(4) . .
O18 Bi1 Bi4 O1 97.2(4) . .
Bi3 Bi1 Bi4 O1 -50.1(3) . .
Bi6 Bi1 Bi4 O1 -103.9(3) . .
O3 Bi1 Bi4 O7 -31.3(5) . .
O2 Bi1 Bi4 O7 69.4(3) . .
O1 Bi1 Bi4 O7 142.2(4) . .
O4 Bi1 Bi4 O7 0.7(3) . .
O18 Bi1 Bi4 O7 -120.6(3) . .
Bi3 Bi1 Bi4 O7 92.0(2) . .
Bi6 Bi1 Bi4 O7 38.2(2) . .
O3 Bi1 Bi4 O12 177.0(5) . .
O2 Bi1 Bi4 O12 -82.2(3) . .
O1 Bi1 Bi4 O12 -9.5(4) . .
O4 Bi1 Bi4 O12 -150.9(3) . .
O18 Bi1 Bi4 O12 87.8(3) . .
Bi3 Bi1 Bi4 O12 -59.6(2) . .
Bi6 Bi1 Bi4 O12 -113.4(2) . .
O3 Bi1 Bi4 O15 116.1(5) . .
O2 Bi1 Bi4 O15 -143.2(3) . .
O1 Bi1 Bi4 O15 -70.4(4) . .
O4 Bi1 Bi4 O15 148.1(3) . .
O18 Bi1 Bi4 O15 26.8(2) . .
Bi3 Bi1 Bi4 O15 -120.55(17) . .
Bi6 Bi1 Bi4 O15 -174.35(17) . .
O3 Bi1 Bi4 Bi3 -123.4(4) . .
O2 Bi1 Bi4 Bi3 -22.6(2) . .
O1 Bi1 Bi4 Bi3 50.1(3) . .
O4 Bi1 Bi4 Bi3 -91.3(2) . .
O18 Bi1 Bi4 Bi3 147.37(18) . .
Bi6 Bi1 Bi4 Bi3 -53.798(13) . .
O3 Bi1 Bi4 Bi2 -16.9(4) . .
O2 Bi1 Bi4 Bi2 83.9(2) . .
O1 Bi1 Bi4 Bi2 156.6(3) . .
O4 Bi1 Bi4 Bi2 15.1(2) . .
O18 Bi1 Bi4 Bi2 -106.17(18) . .
Bi3 Bi1 Bi4 Bi2 106.460(15) . .
Bi6 Bi1 Bi4 Bi2 52.662(13) . .
O2 Bi3 Bi4 O5 -107.2(5) . .
O6 Bi3 Bi4 O5 -33.7(5) . .
O1 Bi3 Bi4 O5 -175.5(5) . .
Bi5 Bi3 Bi4 O5 -18.9(4) . .
Bi6 Bi3 Bi4 O5 -76.3(4) . .
Bi1 Bi3 Bi4 O5 -130.5(4) . .
O2 Bi3 Bi4 O3 -3.8(3) . .
O5 Bi3 Bi4 O3 103.3(5) . .
O6 Bi3 Bi4 O3 69.7(3) . .
O1 Bi3 Bi4 O3 -72.2(4) . .
Bi5 Bi3 Bi4 O3 84.4(2) . .
Bi6 Bi3 Bi4 O3 27.0(2) . .
Bi1 Bi3 Bi4 O3 -27.2(2) . .
O2 Bi3 Bi4 O1 68.4(4) . .
O5 Bi3 Bi4 O1 175.5(5) . .
O6 Bi3 Bi4 O1 141.8(4) . .
Bi5 Bi3 Bi4 O1 156.6(3) . .
Bi6 Bi3 Bi4 O1 99.2(3) . .
Bi1 Bi3 Bi4 O1 45.0(3) . .
O2 Bi3 Bi4 O7 -70.7(3) . .
O5 Bi3 Bi4 O7 36.4(5) . .
O6 Bi3 Bi4 O7 2.8(3) . .
O1 Bi3 Bi4 O7 -139.1(4) . .
Bi5 Bi3 Bi4 O7 17.51(18) . .
Bi6 Bi3 Bi4 O7 -39.89(18) . .
Bi1 Bi3 Bi4 O7 -94.09(18) . .
O2 Bi3 Bi4 O12 143.2(3) . .
O5 Bi3 Bi4 O12 -109.7(5) . .
O6 Bi3 Bi4 O12 -143.3(3) . .
O1 Bi3 Bi4 O12 74.8(3) . .
Bi5 Bi3 Bi4 O12 -128.60(18) . .
Bi6 Bi3 Bi4 O12 173.99(18) . .
Bi1 Bi3 Bi4 O12 119.80(18) . .
O2 Bi3 Bi4 O15 93.7(3) . .
O5 Bi3 Bi4 O15 -159.1(5) . .
O6 Bi3 Bi4 O15 167.2(3) . .
O1 Bi3 Bi4 O15 25.3(3) . .
Bi5 Bi3 Bi4 O15 -178.07(18) . .
Bi6 Bi3 Bi4 O15 124.52(18) . .
Bi1 Bi3 Bi4 O15 70.33(18) . .
O2 Bi3 Bi4 Bi1 23.4(2) . .
O5 Bi3 Bi4 Bi1 130.5(4) . .
O6 Bi3 Bi4 Bi1 96.9(2) . .
O1 Bi3 Bi4 Bi1 -45.0(3) . .
Bi5 Bi3 Bi4 Bi1 111.598(15) . .
Bi6 Bi3 Bi4 Bi1 54.195(13) . .
O2 Bi3 Bi4 Bi2 -34.0(2) . .
O5 Bi3 Bi4 Bi2 73.1(4) . .
O6 Bi3 Bi4 Bi2 39.5(2) . .
O1 Bi3 Bi4 Bi2 -102.4(3) . .
Bi5 Bi3 Bi4 Bi2 54.193(13) . .
Bi6 Bi3 Bi4 Bi2 -3.210(13) . .
Bi1 Bi3 Bi4 Bi2 -57.405(13) . .
O3 Bi2 Bi4 O5 103.9(5) . .
O8 Bi2 Bi4 O5 2.0(3) . .
O7 Bi2 Bi4 O5 -69.5(4) . .
O4 Bi2 Bi4 O5 72.3(3) . .
O1W Bi2 Bi4 O5 -154.6(3) . .
Bi6 Bi2 Bi4 O5 32.8(2) . .
Bi5 Bi2 Bi4 O5 -23.8(2) . .
O8 Bi2 Bi4 O3 -101.9(5) . .
O7 Bi2 Bi4 O3 -173.5(6) . .
O4 Bi2 Bi4 O3 -31.6(5) . .
O1W Bi2 Bi4 O3 101.4(5) . .
Bi6 Bi2 Bi4 O3 -71.1(5) . .
Bi5 Bi2 Bi4 O3 -127.7(5) . .
O3 Bi2 Bi4 O1 32.2(5) . .
O8 Bi2 Bi4 O1 -69.6(3) . .
O7 Bi2 Bi4 O1 -141.2(4) . .
O4 Bi2 Bi4 O1 0.6(3) . .
O1W Bi2 Bi4 O1 133.7(3) . .
Bi6 Bi2 Bi4 O1 -38.9(2) . .
Bi5 Bi2 Bi4 O1 -95.5(2) . .
O3 Bi2 Bi4 O7 173.5(6) . .
O8 Bi2 Bi4 O7 71.6(4) . .
O4 Bi2 Bi4 O7 141.8(4) . .
O1W Bi2 Bi4 O7 -85.1(4) . .
Bi6 Bi2 Bi4 O7 102.4(3) . .
Bi5 Bi2 Bi4 O7 45.7(3) . .
O3 Bi2 Bi4 O12 65.7(7) . .
O8 Bi2 Bi4 O12 -36.2(6) . .
O7 Bi2 Bi4 O12 -107.7(6) . .
O4 Bi2 Bi4 O12 34.1(6) . .
O1W Bi2 Bi4 O12 167.2(6) . .
Bi6 Bi2 Bi4 O12 -5.4(6) . .
Bi5 Bi2 Bi4 O12 -62.0(6) . .
O3 Bi2 Bi4 O15 -44.6(5) . .
O8 Bi2 Bi4 O15 -146.5(3) . .
O7 Bi2 Bi4 O15 142.0(4) . .
O4 Bi2 Bi4 O15 -76.2(3) . .
O1W Bi2 Bi4 O15 56.9(3) . .
Bi6 Bi2 Bi4 O15 -115.7(2) . .
Bi5 Bi2 Bi4 O15 -172.3(2) . .
O3 Bi2 Bi4 Bi1 17.7(5) . .
O8 Bi2 Bi4 Bi1 -84.2(2) . .
O7 Bi2 Bi4 Bi1 -155.7(3) . .
O4 Bi2 Bi4 Bi1 -13.93(19) . .
O1W Bi2 Bi4 Bi1 119.15(19) . .
Bi6 Bi2 Bi4 Bi1 -53.387(13) . .
Bi5 Bi2 Bi4 Bi1 -110.036(16) . .
O3 Bi2 Bi4 Bi3 74.3(5) . .
O8 Bi2 Bi4 Bi3 -27.6(2) . .
O7 Bi2 Bi4 Bi3 -99.1(3) . .
O4 Bi2 Bi4 Bi3 42.68(19) . .
O1W Bi2 Bi4 Bi3 175.76(19) . .
Bi6 Bi2 Bi4 Bi3 3.225(13) . .
Bi5 Bi2 Bi4 Bi3 -53.424(13) . .
O2 Bi3 Bi5 O5 101.6(5) . .
O6 Bi3 Bi5 O5 174.5(5) . .
O1 Bi3 Bi5 O5 31.9(4) . .
Bi6 Bi3 Bi5 O5 125.3(4) . .
Bi4 Bi3 Bi5 O5 17.6(4) . .
Bi1 Bi3 Bi5 O5 70.8(4) . .
O2 Bi3 Bi5 O8 -2.2(3) . .
O5 Bi3 Bi5 O8 -103.8(5) . .
O6 Bi3 Bi5 O8 70.7(4) . .
O1 Bi3 Bi5 O8 -71.9(3) . .
Bi6 Bi3 Bi5 O8 21.5(2) . .
Bi4 Bi3 Bi5 O8 -86.2(2) . .
Bi1 Bi3 Bi5 O8 -33.1(2) . .
O2 Bi3 Bi5 O6 -72.9(4) . .
O5 Bi3 Bi5 O6 -174.5(5) . .
O1 Bi3 Bi5 O6 -142.6(4) . .
Bi6 Bi3 Bi5 O6 -49.2(3) . .
Bi4 Bi3 Bi5 O6 -156.9(3) . .
Bi1 Bi3 Bi5 O6 -103.7(3) . .
O2 Bi3 Bi5 O7 64.7(3) . .
O5 Bi3 Bi5 O7 -36.9(4) . .
O6 Bi3 Bi5 O7 137.6(4) . .
O1 Bi3 Bi5 O7 -5.0(3) . .
Bi6 Bi3 Bi5 O7 88.4(2) . .
Bi4 Bi3 Bi5 O7 -19.3(2) . .
Bi1 Bi3 Bi5 O7 33.9(2) . .
O2 Bi3 Bi5 Bi2 29.5(3) . .
O5 Bi3 Bi5 Bi2 -72.1(4) . .
O6 Bi3 Bi5 Bi2 102.4(3) . .
O1 Bi3 Bi5 Bi2 -40.22(18) . .
Bi6 Bi3 Bi5 Bi2 53.202(14) . .
Bi4 Bi3 Bi5 Bi2 -54.544(14) . .
Bi1 Bi3 Bi5 Bi2 -1.352(16) . .
O3 Bi2 Bi5 O5 -1.1(3) . .
O8 Bi2 Bi5 O5 -103.9(5) . .
O7 Bi2 Bi5 O5 75.7(4) . .
O4 Bi2 Bi5 O5 -68.2(3) . .
O1W Bi2 Bi5 O5 72.1(3) . .
Bi6 Bi2 Bi5 O5 -85.2(2) . .
Bi4 Bi2 Bi5 O5 23.5(2) . .
O3 Bi2 Bi5 O8 102.7(5) . .
O7 Bi2 Bi5 O8 179.5(5) . .
O4 Bi2 Bi5 O8 35.7(4) . .
O1W Bi2 Bi5 O8 176.0(4) . .
Bi6 Bi2 Bi5 O8 18.7(4) . .
Bi4 Bi2 Bi5 O8 127.3(4) . .
O3 Bi2 Bi5 O6 67.7(3) . .
O8 Bi2 Bi5 O6 -35.0(4) . .
O7 Bi2 Bi5 O6 144.5(4) . .
O4 Bi2 Bi5 O6 0.7(3) . .
O1W Bi2 Bi5 O6 140.9(3) . .
Bi6 Bi2 Bi5 O6 -16.3(2) . .
Bi4 Bi2 Bi5 O6 92.3(2) . .
O3 Bi2 Bi5 O7 -76.8(4) . .
O8 Bi2 Bi5 O7 -179.5(5) . .
O4 Bi2 Bi5 O7 -143.8(4) . .
O1W Bi2 Bi5 O7 -3.6(4) . .
Bi6 Bi2 Bi5 O7 -160.8(3) . .
Bi4 Bi2 Bi5 O7 -52.2(3) . .
O3 Bi2 Bi5 Bi3 30.2(2) . .
O8 Bi2 Bi5 Bi3 -72.5(4) . .
O7 Bi2 Bi5 Bi3 107.0(3) . .
O4 Bi2 Bi5 Bi3 -36.82(19) . .
O1W Bi2 Bi5 Bi3 103.46(19) . .
Bi6 Bi2 Bi5 Bi3 -53.820(14) . .
Bi4 Bi2 Bi5 Bi3 54.813(14) . .
O3 Bi2 Bi6 O8 -105.1(5) . .
O7 Bi2 Bi6 O8 -31.5(5) . .
O4 Bi2 Bi6 O8 -172.4(5) . .
O1W Bi2 Bi6 O8 -93.8(6) . .
Bi5 Bi2 Bi6 O8 -19.4(4) . .
Bi4 Bi2 Bi6 O8 -75.1(4) . .
O3 Bi2 Bi6 O2 -2.9(3) . .
O8 Bi2 Bi6 O2 102.1(5) . .
O7 Bi2 Bi6 O2 70.6(3) . .
O4 Bi2 Bi6 O2 -70.2(4) . .
O1W Bi2 Bi6 O2 8.3(5) . .
Bi5 Bi2 Bi6 O2 82.8(2) . .
Bi4 Bi2 Bi6 O2 27.0(2) . .
O3 Bi2 Bi6 O4 67.3(4) . .
O8 Bi2 Bi6 O4 172.4(5) . .
O7 Bi2 Bi6 O4 140.9(4) . .
O1W Bi2 Bi6 O4 78.5(5) . .
Bi5 Bi2 Bi6 O4 153.0(3) . .
Bi4 Bi2 Bi6 O4 97.3(3) . .
O3 Bi2 Bi6 O6 -70.6(3) . .
O8 Bi2 Bi6 O6 34.5(4) . .
O7 Bi2 Bi6 O6 3.0(3) . .
O4 Bi2 Bi6 O6 -137.9(3) . .
O1W Bi2 Bi6 O6 -59.4(5) . .
Bi5 Bi2 Bi6 O6 15.08(18) . .
Bi4 Bi2 Bi6 O6 -40.64(18) . .
O3 Bi2 Bi6 O14 156.6(3) . 4_676
O8 Bi2 Bi6 O14 -98.4(4) . 4_676
O7 Bi2 Bi6 O14 -129.8(3) . 4_676
O4 Bi2 Bi6 O14 89.3(3) . 4_676
O1W Bi2 Bi6 O14 167.8(5) . 4_676
Bi5 Bi2 Bi6 O14 -117.7(2) . 4_676
Bi4 Bi2 Bi6 O14 -173.4(2) . 4_676
O3 Bi2 Bi6 Bi3 -33.2(2) . .
O8 Bi2 Bi6 Bi3 71.9(4) . .
O7 Bi2 Bi6 Bi3 40.4(2) . .
O4 Bi2 Bi6 Bi3 -100.5(3) . .
O1W Bi2 Bi6 Bi3 -22.0(5) . .
Bi5 Bi2 Bi6 Bi3 52.495(13) . .
Bi4 Bi2 Bi6 Bi3 -3.226(13) . .
O3 Bi2 Bi6 Bi1 22.6(2) . .
O8 Bi2 Bi6 Bi1 127.7(4) . .
O7 Bi2 Bi6 Bi1 96.2(2) . .
O4 Bi2 Bi6 Bi1 -44.7(3) . .
O1W Bi2 Bi6 Bi1 33.8(5) . .
Bi5 Bi2 Bi6 Bi1 108.312(14) . .
Bi4 Bi2 Bi6 Bi1 52.591(13) . .
O2 Bi3 Bi6 O8 108.6(5) . .
O5 Bi3 Bi6 O8 4.6(3) . .
O6 Bi3 Bi6 O8 -67.3(4) . .
O1 Bi3 Bi6 O8 72.4(3) . .
Bi5 Bi3 Bi6 O8 -22.1(2) . .
Bi4 Bi3 Bi6 O8 34.5(2) . .
Bi1 Bi3 Bi6 O8 88.1(2) . .
O5 Bi3 Bi6 O2 -103.9(5) . .
O6 Bi3 Bi6 O2 -175.9(6) . .
O1 Bi3 Bi6 O2 -36.2(5) . .
Bi5 Bi3 Bi6 O2 -130.7(5) . .
Bi4 Bi3 Bi6 O2 -74.1(5) . .
Bi1 Bi3 Bi6 O2 -20.5(5) . .
O2 Bi3 Bi6 O4 33.9(5) . .
O5 Bi3 Bi6 O4 -70.0(3) . .
O6 Bi3 Bi6 O4 -142.0(4) . .
O1 Bi3 Bi6 O4 -2.3(3) . .
Bi5 Bi3 Bi6 O4 -96.8(2) . .
Bi4 Bi3 Bi6 O4 -40.1(2) . .
Bi1 Bi3 Bi6 O4 13.4(2) . .
O2 Bi3 Bi6 O6 175.9(6) . .
O5 Bi3 Bi6 O6 72.0(4) . .
O1 Bi3 Bi6 O6 139.7(4) . .
Bi5 Bi3 Bi6 O6 45.2(3) . .
Bi4 Bi3 Bi6 O6 101.9(3) . .
Bi1 Bi3 Bi6 O6 155.4(3) . .
O2 Bi3 Bi6 O14 97.8(6) . 4_676
O5 Bi3 Bi6 O14 -6.2(5) . 4_676
O6 Bi3 Bi6 O14 -78.1(5) . 4_676
O1 Bi3 Bi6 O14 61.6(5) . 4_676
Bi5 Bi3 Bi6 O14 -32.9(4) . 4_676
Bi4 Bi3 Bi6 O14 23.7(4) . 4_676
Bi1 Bi3 Bi6 O14 77.3(4) . 4_676
O2 Bi3 Bi6 Bi2 77.3(5) . .
O5 Bi3 Bi6 Bi2 -26.7(2) . .
O6 Bi3 Bi6 Bi2 -98.6(3) . .
O1 Bi3 Bi6 Bi2 41.10(18) . .
Bi5 Bi3 Bi6 Bi2 -53.420(13) . .
Bi4 Bi3 Bi6 Bi2 3.234(13) . .
Bi1 Bi3 Bi6 Bi2 56.790(14) . .
O2 Bi3 Bi6 Bi1 20.5(5) . .
O5 Bi3 Bi6 Bi1 -83.5(2) . .
O6 Bi3 Bi6 Bi1 -155.4(3) . .
O1 Bi3 Bi6 Bi1 -15.69(18) . .
Bi5 Bi3 Bi6 Bi1 -110.211(16) . .
Bi4 Bi3 Bi6 Bi1 -53.557(13) . .
O3 Bi1 Bi6 O8 3.0(3) . .
O2 Bi1 Bi6 O8 -101.6(5) . .
O1 Bi1 Bi6 O8 -65.0(3) . .
O4 Bi1 Bi6 O8 76.4(4) . .
O18 Bi1 Bi6 O8 18.5(4) . .
Bi4 Bi1 Bi6 O8 -28.0(2) . .
Bi3 Bi1 Bi6 O8 -82.1(2) . .
O3 Bi1 Bi6 O2 104.6(5) . .
O1 Bi1 Bi6 O2 36.6(5) . .
O4 Bi1 Bi6 O2 178.0(5) . .
O18 Bi1 Bi6 O2 120.1(6) . .
Bi4 Bi1 Bi6 O2 73.7(4) . .
Bi3 Bi1 Bi6 O2 19.6(4) . .
O3 Bi1 Bi6 O4 -73.4(4) . .
O2 Bi1 Bi6 O4 -178.0(5) . .
O1 Bi1 Bi6 O4 -141.4(4) . .
O18 Bi1 Bi6 O4 -57.9(5) . .
Bi4 Bi1 Bi6 O4 -104.3(3) . .
Bi3 Bi1 Bi6 O4 -158.5(3) . .
O3 Bi1 Bi6 O6 70.2(3) . .
O2 Bi1 Bi6 O6 -34.4(5) . .
O1 Bi1 Bi6 O6 2.2(3) . .
O4 Bi1 Bi6 O6 143.6(4) . .
O18 Bi1 Bi6 O6 85.7(4) . .
Bi4 Bi1 Bi6 O6 39.31(18) . .
Bi3 Bi1 Bi6 O6 -14.82(18) . .
O3 Bi1 Bi6 O14 -67.3(3) . 4_676
O2 Bi1 Bi6 O14 -171.9(5) . 4_676
O1 Bi1 Bi6 O14 -135.3(3) . 4_676
O4 Bi1 Bi6 O14 6.1(4) . 4_676
O18 Bi1 Bi6 O14 -51.8(4) . 4_676
Bi4 Bi1 Bi6 O14 -98.2(2) . 4_676
Bi3 Bi1 Bi6 O14 -152.4(2) . 4_676
O3 Bi1 Bi6 Bi2 -22.4(2) . .
O2 Bi1 Bi6 Bi2 -127.0(4) . .
O1 Bi1 Bi6 Bi2 -90.4(2) . .
O4 Bi1 Bi6 Bi2 51.0(3) . .
O18 Bi1 Bi6 Bi2 -6.9(4) . .
Bi4 Bi1 Bi6 Bi2 -53.333(13) . .
Bi3 Bi1 Bi6 Bi2 -107.460(15) . .
O3 Bi1 Bi6 Bi3 85.0(2) . .
O2 Bi1 Bi6 Bi3 -19.6(4) . .
O1 Bi1 Bi6 Bi3 17.1(2) . .
O4 Bi1 Bi6 Bi3 158.5(3) . .
O18 Bi1 Bi6 Bi3 100.6(4) . .
Bi4 Bi1 Bi6 Bi3 54.126(13) . .
O8 Bi2 O3 Bi4 76.2(4) . .
O7 Bi2 O3 Bi4 4.7(4) . .
O4 Bi2 O3 Bi4 145.9(5) . .
O1W Bi2 O3 Bi4 -69.0(4) . .
Bi6 Bi2 O3 Bi4 106.7(4) . .
Bi5 Bi2 O3 Bi4 44.1(4) . .
O8 Bi2 O3 Bi1 -72.3(4) . .
O7 Bi2 O3 Bi1 -143.8(5) . .
O4 Bi2 O3 Bi1 -2.6(4) . .
O1W Bi2 O3 Bi1 142.5(5) . .
Bi6 Bi2 O3 Bi1 -41.8(4) . .
Bi5 Bi2 O3 Bi1 -104.4(4) . .
Bi4 Bi2 O3 Bi1 -148.5(8) . .
O5 Bi4 O3 Bi2 -73.3(4) . .
O1 Bi4 O3 Bi2 -146.1(5) . .
O7 Bi4 O3 Bi2 -4.2(4) . .
O12 Bi4 O3 Bi2 -154.7(3) . .
O15 Bi4 O3 Bi2 143.9(4) . .
Bi1 Bi4 O3 Bi2 -150.4(7) . .
Bi3 Bi4 O3 Bi2 -103.0(4) . .
O5 Bi4 O3 Bi1 77.1(4) . .
O1 Bi4 O3 Bi1 4.3(4) . .
O7 Bi4 O3 Bi1 146.1(5) . .
O12 Bi4 O3 Bi1 -4.3(7) . .
O15 Bi4 O3 Bi1 -65.7(4) . .
Bi3 Bi4 O3 Bi1 47.4(3) . .
Bi2 Bi4 O3 Bi1 150.4(7) . .
O2 Bi1 O3 Bi2 72.7(5) . .
O1 Bi1 O3 Bi2 145.2(5) . .
O4 Bi1 O3 Bi2 2.8(4) . .
O18 Bi1 O3 Bi2 -130.9(5) . .
Bi4 Bi1 O3 Bi2 149.4(7) . .
Bi3 Bi1 O3 Bi2 102.2(4) . .
Bi6 Bi1 O3 Bi2 41.5(4) . .
O2 Bi1 O3 Bi4 -76.7(4) . .
O1 Bi1 O3 Bi4 -4.2(4) . .
O4 Bi1 O3 Bi4 -146.6(5) . .
O18 Bi1 O3 Bi4 79.7(4) . .
Bi3 Bi1 O3 Bi4 -47.2(3) . .
Bi6 Bi1 O3 Bi4 -107.9(4) . .
O2 Bi3 O6 Bi5 99.9(4) . .
O5 Bi3 O6 Bi5 3.2(3) . .
O1 Bi3 O6 Bi5 48.8(4) . .
Bi6 Bi3 O6 Bi5 102.1(4) . .
Bi4 Bi3 O6 Bi5 20.3(3) . .
Bi1 Bi3 O6 Bi5 80.6(3) . .
O2 Bi3 O6 Bi6 -2.2(3) . .
O5 Bi3 O6 Bi6 -99.0(3) . .
O1 Bi3 O6 Bi6 -53.3(4) . .
Bi5 Bi3 O6 Bi6 -102.1(4) . .
Bi4 Bi3 O6 Bi6 -81.8(2) . .
Bi1 Bi3 O6 Bi6 -21.5(3) . .
O5 Bi5 O6 Bi3 -3.1(3) . .
O8 Bi5 O6 Bi3 -99.6(4) . .
O7 Bi5 O6 Bi3 -55.1(4) . .
Bi2 Bi5 O6 Bi3 -80.3(3) . .
O5 Bi5 O6 Bi6 98.4(3) . .
O8 Bi5 O6 Bi6 1.9(3) . .
O7 Bi5 O6 Bi6 46.4(4) . .
Bi3 Bi5 O6 Bi6 101.5(4) . .
Bi2 Bi5 O6 Bi6 21.2(3) . .
O8 Bi6 O6 Bi3 101.9(4) . .
O2 Bi6 O6 Bi3 2.2(3) . .
O4 Bi6 O6 Bi3 48.2(4) . .
O14 Bi6 O6 Bi3 145.1(3) 4_676 .
Bi2 Bi6 O6 Bi3 82.8(3) . .
Bi1 Bi6 O6 Bi3 21.2(3) . .
O8 Bi6 O6 Bi5 -2.0(3) . .
O2 Bi6 O6 Bi5 -101.6(4) . .
O4 Bi6 O6 Bi5 -55.7(4) . .
O14 Bi6 O6 Bi5 41.2(5) 4_676 .
Bi2 Bi6 O6 Bi5 -21.1(3) . .
Bi3 Bi6 O6 Bi5 -103.9(4) . .
Bi1 Bi6 O6 Bi5 -82.7(2) . .
O3 Bi2 O7 Bi5 95.2(4) . .
O8 Bi2 O7 Bi5 0.3(3) . .
O4 Bi2 O7 Bi5 47.6(5) . .
O1W Bi2 O7 Bi5 176.5(4) . .
Bi6 Bi2 O7 Bi5 17.0(3) . .
Bi4 Bi2 O7 Bi5 98.7(4) . .
O3 Bi2 O7 Bi4 -3.5(3) . .
O8 Bi2 O7 Bi4 -98.4(3) . .
O4 Bi2 O7 Bi4 -51.1(5) . .
O1W Bi2 O7 Bi4 77.8(3) . .
Bi6 Bi2 O7 Bi4 -81.6(3) . .
Bi5 Bi2 O7 Bi4 -98.7(4) . .
O5 Bi5 O7 Bi2 -96.0(4) . .
O8 Bi5 O7 Bi2 -0.3(3) . .
O6 Bi5 O7 Bi2 -45.3(5) . .
Bi3 Bi5 O7 Bi2 -76.3(3) . .
O5 Bi5 O7 Bi4 4.7(3) . .
O8 Bi5 O7 Bi4 100.4(3) . .
O6 Bi5 O7 Bi4 55.4(4) . .
Bi3 Bi5 O7 Bi4 24.4(2) . .
Bi2 Bi5 O7 Bi4 100.7(4) . .
O5 Bi4 O7 Bi2 100.8(4) . .
O3 Bi4 O7 Bi2 3.6(3) . .
O1 Bi4 O7 Bi2 49.2(5) . .
O12 Bi4 O7 Bi2 149.2(4) . .
O15 Bi4 O7 Bi2 -70.8(6) . .
Bi1 Bi4 O7 Bi2 21.3(3) . .
Bi3 Bi4 O7 Bi2 82.1(3) . .
O5 Bi4 O7 Bi5 -4.9(3) . .
O3 Bi4 O7 Bi5 -102.0(4) . .
O1 Bi4 O7 Bi5 -56.5(4) . .
O12 Bi4 O7 Bi5 43.5(6) . .
O15 Bi4 O7 Bi5 -176.5(3) . .
Bi1 Bi4 O7 Bi5 -84.4(2) . .
Bi3 Bi4 O7 Bi5 -23.6(2) . .
Bi2 Bi4 O7 Bi5 -105.7(4) . .
O5 Bi3 O2 Bi6 74.8(5) . .
O6 Bi3 O2 Bi6 2.9(4) . .
O1 Bi3 O2 Bi6 141.5(5) . .
Bi5 Bi3 O2 Bi6 42.3(4) . .
Bi4 Bi3 O2 Bi6 104.0(4) . .
Bi1 Bi3 O2 Bi6 144.6(8) . .
O5 Bi3 O2 Bi1 -69.8(5) . .
O6 Bi3 O2 Bi1 -141.7(5) . .
O1 Bi3 O2 Bi1 -3.1(4) . .
Bi5 Bi3 O2 Bi1 -102.3(4) . .
Bi6 Bi3 O2 Bi1 -144.6(8) . .
Bi4 Bi3 O2 Bi1 -40.6(4) . .
O8 Bi6 O2 Bi3 -68.9(5) . .
O4 Bi6 O2 Bi3 -144.2(5) . .
O6 Bi6 O2 Bi3 -2.7(4) . .
O14 Bi6 O2 Bi3 -132.9(4) 4_676 .
Bi2 Bi6 O2 Bi3 -100.6(4) . .
Bi1 Bi6 O2 Bi3 -145.5(8) . .
O8 Bi6 O2 Bi1 76.6(4) . .
O4 Bi6 O2 Bi1 1.3(4) . .
O6 Bi6 O2 Bi1 142.8(5) . .
O14 Bi6 O2 Bi1 12.6(8) 4_676 .
Bi2 Bi6 O2 Bi1 44.9(4) . .
Bi3 Bi6 O2 Bi1 145.5(8) . .
O3 Bi1 O2 Bi3 73.0(5) . .
O1 Bi1 O2 Bi3 3.3(4) . .
O4 Bi1 O2 Bi3 144.0(5) . .
O18 Bi1 O2 Bi3 21.4(8) . .
Bi4 Bi1 O2 Bi3 41.0(4) . .
Bi6 Bi1 O2 Bi3 145.3(7) . .
O3 Bi1 O2 Bi6 -72.3(4) . .
O1 Bi1 O2 Bi6 -142.0(5) . .
O4 Bi1 O2 Bi6 -1.3(4) . .
O18 Bi1 O2 Bi6 -123.9(5) . .
Bi4 Bi1 O2 Bi6 -104.3(4) . .
Bi3 Bi1 O2 Bi6 -145.3(7) . .
O8 Bi6 O4 Bi1 -96.4(4) . .
O2 Bi6 O4 Bi1 -1.1(3) . .
O6 Bi6 O4 Bi1 -46.1(4) . .
O14 Bi6 O4 Bi1 -174.0(4) 4_676 .
Bi2 Bi6 O4 Bi1 -100.6(4) . .
Bi3 Bi6 O4 Bi1 -18.7(3) . .
O8 Bi6 O4 Bi2 4.2(3) . .
O2 Bi6 O4 Bi2 99.5(4) . .
O6 Bi6 O4 Bi2 54.6(4) . .
O14 Bi6 O4 Bi2 -73.4(3) 4_676 .
Bi3 Bi6 O4 Bi2 81.9(2) . .
Bi1 Bi6 O4 Bi2 100.6(4) . .
O3 Bi1 O4 Bi6 96.7(4) . .
O2 Bi1 O4 Bi6 1.1(3) . .
O1 Bi1 O4 Bi6 50.6(5) . .
O18 Bi1 O4 Bi6 151.9(3) . .
Bi4 Bi1 O4 Bi6 79.2(3) . .
Bi3 Bi1 O4 Bi6 18.6(3) . .
O3 Bi1 O4 Bi2 -2.0(3) . .
O2 Bi1 O4 Bi2 -97.6(3) . .
O1 Bi1 O4 Bi2 -48.2(4) . .
O18 Bi1 O4 Bi2 53.1(4) . .
Bi4 Bi1 O4 Bi2 -19.6(3) . .
Bi3 Bi1 O4 Bi2 -80.2(2) . .
Bi6 Bi1 O4 Bi2 -98.7(3) . .
O3 Bi2 O4 Bi6 -102.0(3) . .
O8 Bi2 O4 Bi6 -4.2(3) . .
O7 Bi2 O4 Bi6 -51.9(5) . .
O1W Bi2 O4 Bi6 -150.4(3) . .
Bi5 Bi2 O4 Bi6 -23.8(2) . .
Bi4 Bi2 O4 Bi6 -84.9(2) . .
O3 Bi2 O4 Bi1 2.1(3) . .
O8 Bi2 O4 Bi1 99.9(3) . .
O7 Bi2 O4 Bi1 52.2(5) . .
O1W Bi2 O4 Bi1 -46.3(4) . .
Bi6 Bi2 O4 Bi1 104.1(3) . .
Bi5 Bi2 O4 Bi1 80.3(2) . .
Bi4 Bi2 O4 Bi1 19.2(2) . .
O2 Bi6 O8 Bi2 -76.0(4) . .
O4 Bi6 O8 Bi2 -5.4(3) . .
O6 Bi6 O8 Bi2 -142.6(5) . .
O14 Bi6 O8 Bi2 70.0(4) 4_676 .
Bi3 Bi6 O8 Bi2 -105.1(4) . .
Bi1 Bi6 O8 Bi2 -44.3(3) . .
O2 Bi6 O8 Bi5 69.1(5) . .
O4 Bi6 O8 Bi5 139.6(5) . .
O6 Bi6 O8 Bi5 2.5(4) . .
O14 Bi6 O8 Bi5 -145.0(5) 4_676 .
Bi2 Bi6 O8 Bi5 145.1(7) . .
Bi3 Bi6 O8 Bi5 40.0(4) . .
Bi1 Bi6 O8 Bi5 100.7(4) . .
O3 Bi2 O8 Bi6 72.5(4) . .
O7 Bi2 O8 Bi6 147.2(5) . .
O4 Bi2 O8 Bi6 5.1(3) . .
O1W Bi2 O8 Bi6 141.2(4) . .
Bi5 Bi2 O8 Bi6 147.5(6) . .
Bi4 Bi2 O8 Bi6 103.2(3) . .
O3 Bi2 O8 Bi5 -75.0(4) . .
O7 Bi2 O8 Bi5 -0.3(3) . .
O4 Bi2 O8 Bi5 -142.4(4) . .
O1W Bi2 O8 Bi5 -6.3(7) . .
Bi6 Bi2 O8 Bi5 -147.5(6) . .
Bi4 Bi2 O8 Bi5 -44.3(3) . .
O5 Bi5 O8 Bi6 -72.3(5) . .
O6 Bi5 O8 Bi6 -2.6(4) . .
O7 Bi5 O8 Bi6 -145.3(5) . .
Bi3 Bi5 O8 Bi6 -40.7(4) . .
Bi2 Bi5 O8 Bi6 -145.6(7) . .
O5 Bi5 O8 Bi2 73.3(4) . .
O6 Bi5 O8 Bi2 143.0(4) . .
O7 Bi5 O8 Bi2 0.3(3) . .
Bi3 Bi5 O8 Bi2 104.9(3) . .
O5 Bi4 O1 Bi1 -98.3(4) . .
O3 Bi4 O1 Bi1 -3.7(3) . .
O7 Bi4 O1 Bi1 -48.0(5) . .
O12 Bi4 O1 Bi1 170.1(4) . .
O15 Bi4 O1 Bi1 103.1(3) . .
Bi3 Bi4 O1 Bi1 -100.7(4) . .
Bi2 Bi4 O1 Bi1 -20.6(3) . .
O5 Bi4 O1 Bi3 2.4(3) . .
O3 Bi4 O1 Bi3 97.0(3) . .
O7 Bi4 O1 Bi3 52.7(4) . .
O12 Bi4 O1 Bi3 -89.1(3) . .
O15 Bi4 O1 Bi3 -156.1(3) . .
Bi1 Bi4 O1 Bi3 100.7(4) . .
Bi2 Bi4 O1 Bi3 80.1(2) . .
O3 Bi1 O1 Bi4 3.7(3) . .
O2 Bi1 O1 Bi4 98.9(4) . .
O4 Bi1 O1 Bi4 50.4(5) . .
O18 Bi1 O1 Bi4 -72.2(3) . .
Bi3 Bi1 O1 Bi4 101.3(4) . .
Bi6 Bi1 O1 Bi4 79.4(3) . .
O3 Bi1 O1 Bi3 -97.6(3) . .
O2 Bi1 O1 Bi3 -2.5(3) . .
O4 Bi1 O1 Bi3 -50.9(4) . .
O18 Bi1 O1 Bi3 -173.5(3) . .
Bi4 Bi1 O1 Bi3 -101.3(4) . .
Bi6 Bi1 O1 Bi3 -21.9(2) . .
O2 Bi3 O1 Bi4 -102.5(4) . .
O5 Bi3 O1 Bi4 -2.5(3) . .
O6 Bi3 O1 Bi4 -49.7(4) . .
Bi5 Bi3 O1 Bi4 -20.6(2) . .
Bi6 Bi3 O1 Bi4 -83.2(2) . .
Bi1 Bi3 O1 Bi4 -105.1(3) . .
O2 Bi3 O1 Bi1 2.6(3) . .
O5 Bi3 O1 Bi1 102.6(3) . .
O6 Bi3 O1 Bi1 55.4(4) . .
Bi5 Bi3 O1 Bi1 84.5(2) . .
Bi6 Bi3 O1 Bi1 21.9(2) . .
Bi4 Bi3 O1 Bi1 105.1(3) . .
O2 Bi3 O5 Bi4 71.3(5) . .
O6 Bi3 O5 Bi4 145.0(5) . .
O1 Bi3 O5 Bi4 3.0(4) . .
Bi5 Bi3 O5 Bi4 148.7(7) . .
Bi6 Bi3 O5 Bi4 102.2(4) . .
Bi1 Bi3 O5 Bi4 41.4(4) . .
O2 Bi3 O5 Bi5 -77.4(4) . .
O6 Bi3 O5 Bi5 -3.7(3) . .
O1 Bi3 O5 Bi5 -145.8(5) . .
Bi6 Bi3 O5 Bi5 -46.6(3) . .
Bi4 Bi3 O5 Bi5 -148.7(7) . .
Bi1 Bi3 O5 Bi5 -107.3(3) . .
O3 Bi4 O5 Bi3 -74.0(4) . .
O1 Bi4 O5 Bi3 -3.2(4) . .
O7 Bi4 O5 Bi3 -141.0(5) . .
O12 Bi4 O5 Bi3 64.7(4) . .
O15 Bi4 O5 Bi3 31.7(7) . .
Bi1 Bi4 O5 Bi3 -41.9(4) . .
Bi2 Bi4 O5 Bi3 -104.1(4) . .
O3 Bi4 O5 Bi5 73.1(4) . .
O1 Bi4 O5 Bi5 143.9(5) . .
O7 Bi4 O5 Bi5 6.1(4) . .
O12 Bi4 O5 Bi5 -148.1(4) . .
O15 Bi4 O5 Bi5 178.9(3) . .
Bi1 Bi4 O5 Bi5 105.2(4) . .
Bi3 Bi4 O5 Bi5 147.1(7) . .
Bi2 Bi4 O5 Bi5 43.0(4) . .
O8 Bi5 O5 Bi3 73.4(4) . .
O6 Bi5 O5 Bi3 3.6(3) . .
O7 Bi5 O5 Bi3 142.1(4) . .
Bi2 Bi5 O5 Bi3 105.3(3) . .
O8 Bi5 O5 Bi4 -75.1(4) . .
O6 Bi5 O5 Bi4 -145.0(5) . .
O7 Bi5 O5 Bi4 -6.5(4) . .
Bi3 Bi5 O5 Bi4 -148.6(7) . .
Bi2 Bi5 O5 Bi4 -43.3(4) . .
O5 Bi4 O12 N2 79.5(8) . .
O3 Bi4 O12 N2 162.3(7) . .
O1 Bi4 O12 N2 153.5(8) . .
O7 Bi4 O12 N2 34.6(10) . .
O15 Bi4 O12 N2 -122.7(8) . .
Bi1 Bi4 O12 N2 159.9(7) . .
Bi3 Bi4 O12 N2 108.2(8) . .
Bi2 Bi4 O12 N2 117.2(8) . .
O3 Bi1 O18 N4 96.8(7) . .
O2 Bi1 O18 N4 151.7(7) . .
O1 Bi1 O18 N4 169.4(7) . .
O4 Bi1 O18 N4 42.3(7) . .
Bi4 Bi1 O18 N4 131.1(6) . .
Bi3 Bi1 O18 N4 164.3(6) . .
Bi6 Bi1 O18 N4 80.8(7) . .
Bi4 O12 N2 O13 -5.3(12) . .
Bi4 O12 N2 O14 174.3(9) . .
O5 Bi4 O15 N3 -169.1(6) . .
O3 Bi4 O15 N3 -67.2(7) . .
O1 Bi4 O15 N3 -134.5(7) . .
O7 Bi4 O15 N3 -1.9(9) . .
O12 Bi4 O15 N3 153.5(7) . .
Bi1 Bi4 O15 N3 -96.8(6) . .
Bi3 Bi4 O15 N3 -152.0(6) . .
Bi2 Bi4 O15 N3 -45.6(7) . .
Bi4 O15 N3 O17 177.1(8) . .
Bi4 O15 N3 O16 -2.3(12) . .
Bi1 O18 N4 O20 169.7(9) . .
Bi1 O18 N4 O19 -10.0(11) . .
O12 N2 O14 Bi6 179.4(10) . 4_575
O13 N2 O14 Bi6 -1.0(12) . 4_575
